data_7206716
loop_
_publ_author_name
'Hou, Gui-Ge'
'Wu, Yan'
'Ma, Jian-Ping'
'Dong, Yu-Bin'

_publ_section_title
;
 Synthesis, structural characterization and properties of Ag(i)-complexes
 based on double-armed 1,3,4-oxadiazole bridging ligands
;
_journal_issue 22
_journal_name_full CrystEngComm
_journal_page_first 6850
_journal_paper_doi 10.1039/c1ce05718a
_journal_volume 13
_journal_year 2011
_chemical_formula_sum 'C68 H46 Ag2 F6 N8 O12 S2'
_chemical_formula_weight 1560.99
_chemical_name_systematic
;
?
;
_space_group_IT_number 2
_symmetry_cell_setting triclinic
_symmetry_space_group_name_Hall '-P 1'
_symmetry_space_group_name_H-M 'P -1'
_atom_sites_solution_hydrogens geom
_atom_sites_solution_primary direct
_atom_sites_solution_secondary difmap
_audit_creation_method SHELXL-97
_cell_angle_alpha 83.357(3)
_cell_angle_beta 82.318(3)
_cell_angle_gamma 70.574(3)
_cell_formula_units_Z 1
_cell_length_a 10.518(2)
_cell_length_b 13.249(2)
_cell_length_c 13.926(3)
_cell_measurement_reflns_used 2077
_cell_measurement_temperature 298(2)
_cell_measurement_theta_max 44.881
_cell_measurement_theta_min 4.829
_cell_volume 1808.5(6)
_computing_cell_refinement 'Bruker SMART'
_computing_data_collection 'Bruker SMART'
_computing_data_reduction 'Bruker SAINT'
_computing_molecular_graphics 'Bruker SHELXTL'
_computing_publication_material 'Bruker SHELXTL'
_computing_structure_refinement 'SHELXL-97 (Sheldrick, 1997)'
_computing_structure_solution 'SHELXS-97 (Sheldrick, 1990)'
_diffrn_ambient_temperature 298(2)
_diffrn_measured_fraction_theta_full 0.981
_diffrn_measured_fraction_theta_max 0.981
_diffrn_measurement_device_type 'CCD area detector'
_diffrn_measurement_method 'phi and omega scans'
_diffrn_radiation_monochromator graphite
_diffrn_radiation_source 'fine-focus sealed tube'
_diffrn_radiation_type MoK\a
_diffrn_radiation_wavelength 0.71073
_diffrn_reflns_av_R_equivalents 0.0290
_diffrn_reflns_av_sigmaI/netI 0.0748
_diffrn_reflns_limit_h_max 10
_diffrn_reflns_limit_h_min -12
_diffrn_reflns_limit_k_max 11
_diffrn_reflns_limit_k_min -16
_diffrn_reflns_limit_l_max 16
_diffrn_reflns_limit_l_min -16
_diffrn_reflns_number 9583
_diffrn_reflns_theta_full 25.50
_diffrn_reflns_theta_max 25.50
_diffrn_reflns_theta_min 2.06
_exptl_absorpt_coefficient_mu 0.677
_exptl_absorpt_correction_T_max 0.9541
_exptl_absorpt_correction_T_min 0.8489
_exptl_absorpt_correction_type multi-scan
_exptl_absorpt_process_details sadabs
_exptl_crystal_colour colourless
_exptl_crystal_density_diffrn 1.433
_exptl_crystal_density_method 'not measured'
_exptl_crystal_description block
_exptl_crystal_F_000 786
_exptl_crystal_size_max 0.25
_exptl_crystal_size_mid 0.15
_exptl_crystal_size_min 0.07
_refine_diff_density_max 0.662
_refine_diff_density_min -0.354
_refine_diff_density_rms 0.080
_refine_ls_extinction_method none
_refine_ls_goodness_of_fit_ref 0.944
_refine_ls_hydrogen_treatment constr
_refine_ls_matrix_type full
_refine_ls_number_parameters 442
_refine_ls_number_reflns 6609
_refine_ls_number_restraints 4
_refine_ls_restrained_S_all 0.952
_refine_ls_R_factor_all 0.0625
_refine_ls_R_factor_gt 0.0450
_refine_ls_shift/su_max 0.002
_refine_ls_shift/su_mean 0.000
_refine_ls_structure_factor_coef Fsqd
_refine_ls_weighting_details 'calc w=1/[\s^2^(Fo^2^)+(0.0371P)^2^+0.0000P] where P=(Fo^2^+2Fc^2^)/3'
_refine_ls_weighting_scheme calc
_refine_ls_wR_factor_gt 0.0880
_refine_ls_wR_factor_ref 0.0925
_reflns_number_gt 4975
_reflns_number_total 6609
_reflns_threshold_expression >2sigma(I)
_cod_data_source_file c1ce05718a.txt
_cod_data_source_block 3
_cod_depositor_comments
;
The following automatic conversions were performed:

'_symmetry_cell_setting' value 'Triclinic' changed to 'triclinic'
according to /home/saulius/struct/CIF-dictionaries/cif_core.dic
dictionary named 'cif_core.dic' version 2.4.1 from 2010-06-29.

Automatic conversion script
Id: cif_fix_values 1715 2011-07-08 13:25:40Z adriana 
;
_cod_original_cell_volume 1808.4(6)
_cod_original_sg_symbol_H-M P-1
_cod_database_code 7206716

loop_
_symmetry_equiv_pos_as_xyz
'x, y, z'
'-x, -y, -z'

loop_
_atom_site_label
_atom_site_type_symbol
_atom_site_fract_x
_atom_site_fract_y
_atom_site_fract_z
_atom_site_U_iso_or_equiv
_atom_site_adp_type
_atom_site_occupancy
_atom_site_symmetry_multiplicity
_atom_site_calc_flag
_atom_site_refinement_flags
Ag1 Ag 0.10799(3) 1.04415(2) -0.105045(19) 0.03202(10) Uani 1 1 d .
N1 N 0.1157(3) 0.9450(2) 0.1113(2) 0.0261(7) Uani 1 1 d .
N2 N 0.1721(3) 1.0129(2) 0.04836(19) 0.0241(7) Uani 1 1 d .
N3 N 0.2228(3) 1.0932(2) 0.7562(2) 0.0364(8) Uani 1 1 d .
N4 N -0.2208(4) 0.6080(3) -0.1975(3) 0.0508(10) Uani 1 1 d .
O1 O 0.2634(2) 0.98401(18) 0.18535(15) 0.0247(5) Uani 1 1 d .
O2 O 0.0720(3) 0.75558(18) 0.20841(17) 0.0338(6) Uani 1 1 d .
O3 O 0.3935(2) 1.11386(19) 0.21673(16) 0.0296(6) Uani 1 1 d .
O4 O 0.1582(3) 0.8513(2) -0.15010(18) 0.0439(7) Uani 1 1 d .
O5 O 0.2113(3) 0.8845(2) -0.32208(18) 0.0387(7) Uani 1 1 d .
O6 O 0.0129(3) 0.8335(2) -0.2627(2) 0.0480(7) Uani 1 1 d .
S1 S 0.14508(10) 0.83166(7) -0.24687(7) 0.0303(2) Uani 1 1 d .
C1 C 0.1728(3) 0.9297(3) 0.1917(2) 0.0235(8) Uani 1 1 d .
C2 C 0.1530(4) 0.8689(3) 0.2836(2) 0.0261(8) Uani 1 1 d .
C3 C 0.1867(4) 0.8994(3) 0.3667(3) 0.0385(10) Uani 1 1 d .
H3 H 0.2212 0.9563 0.3614 0.046 Uiso 1 1 calc R
C4 C 0.1702(4) 0.8472(3) 0.4561(3) 0.0451(11) Uani 1 1 d .
H4 H 0.1911 0.8693 0.5113 0.054 Uiso 1 1 calc R
C5 C 0.1225(4) 0.7620(3) 0.4627(3) 0.0452(11) Uani 1 1 d .
H5 H 0.1119 0.7258 0.5230 0.054 Uiso 1 1 calc R
C6 C 0.0901(4) 0.7291(3) 0.3821(3) 0.0381(10) Uani 1 1 d .
H6 H 0.0585 0.6706 0.3882 0.046 Uiso 1 1 calc R
C7 C 0.1040(4) 0.7823(3) 0.2919(3) 0.0287(8) Uani 1 1 d .
C8 C 0.0167(4) 0.6691(3) 0.2187(3) 0.0356(9) Uani 1 1 d .
H8A H -0.0567 0.6814 0.2707 0.043 Uiso 1 1 calc R
H8B H 0.0861 0.6023 0.2357 0.043 Uiso 1 1 calc R
C9 C -0.0351(4) 0.6608(3) 0.1261(3) 0.0297(9) Uani 1 1 d .
C10 C -0.0032(4) 0.7109(3) 0.0377(3) 0.0319(9) Uani 1 1 d .
H10 H 0.0532 0.7527 0.0341 0.038 Uiso 1 1 calc R
C11 C -0.0544(4) 0.6994(3) -0.0450(3) 0.0338(9) Uani 1 1 d .
H11 H -0.0340 0.7348 -0.1037 0.041 Uiso 1 1 calc R
C12 C -0.1355(4) 0.6360(3) -0.0411(3) 0.0309(9) Uani 1 1 d .
C13 C -0.1846(4) 0.6206(3) -0.1283(3) 0.0374(10) Uani 1 1 d .
C14 C -0.1677(4) 0.5843(3) 0.0474(3) 0.0377(10) Uani 1 1 d .
H14 H -0.2220 0.5408 0.0506 0.045 Uiso 1 1 calc R
C15 C -0.1186(4) 0.5983(3) 0.1291(3) 0.0349(9) Uani 1 1 d .
H15 H -0.1417 0.5651 0.1882 0.042 Uiso 1 1 calc R
C16 C 0.2584(3) 1.0336(3) 0.0948(2) 0.0219(8) Uani 1 1 d .
C17 C 0.3484(3) 1.0952(3) 0.0588(2) 0.0226(8) Uani 1 1 d .
C18 C 0.3698(3) 1.1168(3) -0.0416(2) 0.0254(8) Uani 1 1 d .
H18 H 0.3238 1.0933 -0.0822 0.030 Uiso 1 1 calc R
C19 C 0.4555(4) 1.1710(3) -0.0818(3) 0.0324(9) Uani 1 1 d .
H19 H 0.4661 1.1861 -0.1487 0.039 Uiso 1 1 calc R
C20 C 0.5267(4) 1.2035(3) -0.0220(3) 0.0340(9) Uani 1 1 d .
H20 H 0.5873 1.2390 -0.0492 0.041 Uiso 1 1 calc R
C21 C 0.5096(4) 1.1842(3) 0.0772(3) 0.0306(9) Uani 1 1 d .
H21 H 0.5589 1.2062 0.1164 0.037 Uiso 1 1 calc R
C22 C 0.4189(3) 1.1320(3) 0.1190(2) 0.0249(8) Uani 1 1 d .
C23 C 0.4535(4) 1.1625(3) 0.2770(2) 0.0300(9) Uani 1 1 d .
H23A H 0.4315 1.2387 0.2580 0.036 Uiso 1 1 calc R
H23B H 0.5513 1.1303 0.2694 0.036 Uiso 1 1 calc R
C24 C 0.3998(4) 1.1458(3) 0.3814(2) 0.0262(8) Uani 1 1 d .
C25 C 0.4782(4) 1.1474(3) 0.4537(3) 0.0317(9) Uani 1 1 d .
H25 H 0.5622 1.1569 0.4362 0.038 Uiso 1 1 calc R
C26 C 0.4343(4) 1.1351(3) 0.5508(3) 0.0350(9) Uani 1 1 d .
H26 H 0.4870 1.1374 0.5985 0.042 Uiso 1 1 calc R
C27 C 0.3090(4) 1.1192(3) 0.5760(3) 0.0304(9) Uani 1 1 d .
C28 C 0.2302(4) 1.1172(3) 0.5047(3) 0.0330(9) Uani 1 1 d .
H28 H 0.1474 1.1054 0.5219 0.040 Uiso 1 1 calc R
C29 C 0.2752(4) 1.1328(3) 0.4072(2) 0.0314(9) Uani 1 1 d .
H29 H 0.2207 1.1344 0.3593 0.038 Uiso 1 1 calc R
C30 C 0.2616(4) 1.1042(3) 0.6771(3) 0.0308(9) Uani 1 1 d .
C31 C 0.2475(4) 0.6911(3) -0.2523(3) 0.0384(10) Uani 1 1 d .
C32 C 0.8760(7) 0.5693(4) 0.5286(5) 0.087(2) Uani 1 1 d D
H32 H 0.7917 0.6167 0.5489 0.104 Uiso 1 1 calc R
C33 C 0.9833(9) 0.5531(5) 0.5798(4) 0.082(2) Uani 1 1 d D
H33 H 0.9709 0.5902 0.6349 0.099 Uiso 1 1 calc R
C34 C 1.1080(7) 0.4844(5) 0.5531(5) 0.0781(17) Uani 1 1 d D
H34 H 1.1804 0.4740 0.5890 0.094 Uiso 1 1 calc R
F1 F 0.3743(2) 0.67549(19) -0.2359(2) 0.0701(8) Uani 1 1 d .
F2 F 0.2547(3) 0.6567(2) -0.33896(19) 0.0849(10) Uani 1 1 d .
F3 F 0.2037(3) 0.62650(19) -0.1880(2) 0.0761(9) Uani 1 1 d .

loop_
_atom_site_aniso_label
_atom_site_aniso_U_11
_atom_site_aniso_U_22
_atom_site_aniso_U_33
_atom_site_aniso_U_23
_atom_site_aniso_U_13
_atom_site_aniso_U_12
Ag1 0.03847(19) 0.0432(2) 0.02252(16) 0.00399(12) -0.00778(12) -0.02429(14)
N1 0.0312(17) 0.0295(17) 0.0236(16) 0.0014(13) -0.0041(13) -0.0184(14)
N2 0.0298(17) 0.0277(17) 0.0180(15) -0.0014(12) -0.0013(13) -0.0141(13)
N3 0.049(2) 0.039(2) 0.0266(18) -0.0029(15) -0.0034(16) -0.0223(16)
N4 0.056(3) 0.047(2) 0.045(2) -0.0088(18) -0.0122(19) -0.0063(18)
O1 0.0268(14) 0.0305(14) 0.0200(12) 0.0044(10) -0.0054(10) -0.0143(11)
O2 0.0536(18) 0.0273(15) 0.0279(14) 0.0026(11) -0.0059(12) -0.0237(12)
O3 0.0369(15) 0.0426(16) 0.0195(13) -0.0047(11) 0.0002(11) -0.0270(12)
O4 0.068(2) 0.0344(16) 0.0282(15) -0.0070(12) -0.0034(14) -0.0147(14)
O5 0.0482(17) 0.0403(16) 0.0327(15) -0.0029(12) 0.0019(13) -0.0232(13)
O6 0.0322(16) 0.0460(18) 0.066(2) 0.0046(15) -0.0109(14) -0.0140(13)
S1 0.0344(6) 0.0301(5) 0.0287(5) -0.0009(4) -0.0028(4) -0.0141(4)
C1 0.026(2) 0.024(2) 0.0218(19) -0.0035(15) -0.0014(15) -0.0102(15)
C2 0.030(2) 0.029(2) 0.0199(18) 0.0050(15) -0.0044(15) -0.0122(16)
C3 0.055(3) 0.043(2) 0.029(2) 0.0039(18) -0.0138(19) -0.029(2)
C4 0.061(3) 0.064(3) 0.022(2) 0.005(2) -0.017(2) -0.034(2)
C5 0.061(3) 0.052(3) 0.030(2) 0.017(2) -0.014(2) -0.032(2)
C6 0.053(3) 0.036(2) 0.033(2) 0.0074(18) -0.0122(19) -0.025(2)
C7 0.035(2) 0.025(2) 0.028(2) -0.0007(16) -0.0043(17) -0.0119(17)
C8 0.053(3) 0.023(2) 0.034(2) 0.0043(16) -0.0058(19) -0.0186(18)
C9 0.040(2) 0.018(2) 0.030(2) -0.0021(16) -0.0023(17) -0.0079(17)
C10 0.039(2) 0.024(2) 0.036(2) -0.0025(17) -0.0004(18) -0.0162(17)
C11 0.040(2) 0.031(2) 0.027(2) 0.0002(17) 0.0033(18) -0.0105(18)
C12 0.035(2) 0.021(2) 0.031(2) -0.0054(16) -0.0029(17) -0.0010(16)
C13 0.040(3) 0.028(2) 0.039(2) -0.0061(18) -0.007(2) -0.0006(18)
C14 0.045(3) 0.027(2) 0.044(2) -0.0030(18) -0.002(2) -0.0173(19)
C15 0.044(3) 0.030(2) 0.033(2) -0.0005(17) -0.0007(19) -0.0157(18)
C16 0.029(2) 0.0200(19) 0.0147(17) 0.0006(14) 0.0010(15) -0.0077(15)
C17 0.0222(19) 0.0247(19) 0.0200(18) -0.0011(14) 0.0007(14) -0.0075(15)
C18 0.028(2) 0.026(2) 0.0225(19) -0.0007(15) -0.0030(15) -0.0096(16)
C19 0.033(2) 0.036(2) 0.025(2) 0.0061(17) -0.0019(17) -0.0114(18)
C20 0.030(2) 0.036(2) 0.038(2) 0.0012(18) 0.0044(18) -0.0180(18)
C21 0.032(2) 0.037(2) 0.029(2) -0.0073(17) -0.0001(17) -0.0184(18)
C22 0.024(2) 0.030(2) 0.0203(18) -0.0038(15) 0.0013(15) -0.0088(16)
C23 0.034(2) 0.037(2) 0.0256(19) -0.0022(16) -0.0054(16) -0.0190(17)
C24 0.030(2) 0.025(2) 0.027(2) -0.0025(15) -0.0020(16) -0.0144(16)
C25 0.029(2) 0.039(2) 0.033(2) -0.0032(17) -0.0030(17) -0.0185(17)
C26 0.038(2) 0.040(2) 0.031(2) -0.0010(17) -0.0137(18) -0.0158(18)
C27 0.037(2) 0.029(2) 0.026(2) -0.0053(16) 0.0024(17) -0.0130(17)
C28 0.029(2) 0.040(2) 0.034(2) -0.0079(18) 0.0029(17) -0.0179(18)
C29 0.034(2) 0.039(2) 0.024(2) -0.0043(17) -0.0038(17) -0.0160(18)
C30 0.040(2) 0.030(2) 0.029(2) -0.0051(17) -0.0024(18) -0.0188(18)
C31 0.042(3) 0.036(2) 0.042(2) -0.006(2) -0.007(2) -0.017(2)
C32 0.096(5) 0.043(3) 0.110(6) -0.003(4) 0.036(5) -0.025(3)
C33 0.152(7) 0.052(4) 0.054(4) -0.010(3) 0.037(4) -0.064(4)
C34 0.111(6) 0.062(4) 0.070(4) 0.023(3) -0.011(4) -0.049(4)
F1 0.0411(16) 0.0459(16) 0.125(3) -0.0089(15) -0.0262(16) -0.0092(12)
F2 0.128(3) 0.0568(19) 0.0613(18) -0.0294(15) -0.0360(18) 0.0005(17)
F3 0.073(2) 0.0360(15) 0.103(2) 0.0124(15) 0.0269(17) -0.0159(13)

loop_
_atom_type_symbol
_atom_type_description
_atom_type_scat_dispersion_real
_atom_type_scat_dispersion_imag
_atom_type_scat_source
C C 0.0033 0.0016 'International Tables Vol C Tables 4.2.6.8 and 6.1.1.4'
H H 0.0000 0.0000 'International Tables Vol C Tables 4.2.6.8 and 6.1.1.4'
N N 0.0061 0.0033 'International Tables Vol C Tables 4.2.6.8 and 6.1.1.4'
O O 0.0106 0.0060 'International Tables Vol C Tables 4.2.6.8 and 6.1.1.4'
S S 0.1246 0.1234 'International Tables Vol C Tables 4.2.6.8 and 6.1.1.4'
Ag Ag -0.8971 1.1015 'International Tables Vol C Tables 4.2.6.8 and 6.1.1.4'
F F 0.0171 0.0103 'International Tables Vol C Tables 4.2.6.8 and 6.1.1.4'

loop_
_geom_angle_atom_site_label_1
_geom_angle_atom_site_label_2
_geom_angle_atom_site_label_3
_geom_angle
_geom_angle_site_symmetry_1
_geom_angle_site_symmetry_3
N2 Ag1 N3 127.65(11) . 1_554
N2 Ag1 N1 113.58(9) . 2_575
N3 Ag1 N1 117.83(11) 1_554 2_575
N2 Ag1 O4 100.64(9) . .
N3 Ag1 O4 94.26(10) 1_554 .
N1 Ag1 O4 83.49(9) 2_575 .
C1 N1 N2 106.3(3) . .
C1 N1 Ag1 123.9(2) . 2_575
N2 N1 Ag1 119.9(2) . 2_575
C16 N2 N1 106.9(3) . .
C16 N2 Ag1 137.3(2) . .
N1 N2 Ag1 115.4(2) . .
C30 N3 Ag1 162.1(3) . 1_556
C16 O1 C1 104.4(3) . .
C7 O2 C8 116.1(3) . .
C22 O3 C23 116.6(3) . .
S1 O4 Ag1 120.04(14) . .
O5 S1 O6 115.76(17) . .
O5 S1 O4 114.78(16) . .
O6 S1 O4 114.79(18) . .
O5 S1 C31 103.21(17) . .
O6 S1 C31 104.00(18) . .
O4 S1 C31 101.70(17) . .
N1 C1 O1 111.1(3) . .
N1 C1 C2 131.5(3) . .
O1 C1 C2 117.5(3) . .
C3 C2 C7 119.0(3) . .
C3 C2 C1 117.5(3) . .
C7 C2 C1 123.5(3) . .
C4 C3 C2 121.2(4) . .
C4 C3 H3 119.4 . .
C2 C3 H3 119.4 . .
C5 C4 C3 118.9(4) . .
C5 C4 H4 120.5 . .
C3 C4 H4 120.5 . .
C4 C5 C6 121.3(4) . .
C4 C5 H5 119.4 . .
C6 C5 H5 119.4 . .
C5 C6 C7 120.3(4) . .
C5 C6 H6 119.8 . .
C7 C6 H6 119.8 . .
O2 C7 C6 124.0(3) . .
O2 C7 C2 116.8(3) . .
C6 C7 C2 119.2(3) . .
O2 C8 C9 110.4(3) . .
O2 C8 H8A 109.6 . .
C9 C8 H8A 109.6 . .
O2 C8 H8B 109.6 . .
C9 C8 H8B 109.6 . .
H8A C8 H8B 108.1 . .
C10 C9 C15 118.4(4) . .
C10 C9 C8 123.7(3) . .
C15 C9 C8 117.9(3) . .
C11 C10 C9 120.6(4) . .
C11 C10 H10 119.7 . .
C9 C10 H10 119.7 . .
C12 C11 C10 120.3(3) . .
C12 C11 H11 119.9 . .
C10 C11 H11 119.9 . .
C11 C12 C14 119.8(4) . .
C11 C12 C13 120.3(3) . .
C14 C12 C13 119.9(4) . .
N4 C13 C12 178.8(4) . .
C15 C14 C12 119.2(4) . .
C15 C14 H14 120.4 . .
C12 C14 H14 120.4 . .
C14 C15 C9 121.7(4) . .
C14 C15 H15 119.1 . .
C9 C15 H15 119.1 . .
N2 C16 O1 111.3(3) . .
N2 C16 C17 128.0(3) . .
O1 C16 C17 120.6(3) . .
C18 C17 C22 117.9(3) . .
C18 C17 C16 118.2(3) . .
C22 C17 C16 123.9(3) . .
C19 C18 C17 122.2(3) . .
C19 C18 H18 118.9 . .
C17 C18 H18 118.9 . .
C18 C19 C20 119.1(3) . .
C18 C19 H19 120.5 . .
C20 C19 H19 120.5 . .
C21 C20 C19 121.1(3) . .
C21 C20 H20 119.5 . .
C19 C20 H20 119.5 . .
C20 C21 C22 120.1(3) . .
C20 C21 H21 119.9 . .
C22 C21 H21 119.9 . .
O3 C22 C21 123.1(3) . .
O3 C22 C17 117.3(3) . .
C21 C22 C17 119.5(3) . .
O3 C23 C24 108.9(3) . .
O3 C23 H23A 109.9 . .
C24 C23 H23A 109.9 . .
O3 C23 H23B 109.9 . .
C24 C23 H23B 109.9 . .
H23A C23 H23B 108.3 . .
C29 C24 C25 119.3(3) . .
C29 C24 C23 122.4(3) . .
C25 C24 C23 118.2(3) . .
C26 C25 C24 121.4(3) . .
C26 C25 H25 119.3 . .
C24 C25 H25 119.3 . .
C25 C26 C27 118.7(3) . .
C25 C26 H26 120.7 . .
C27 C26 H26 120.7 . .
C28 C27 C26 120.4(3) . .
C28 C27 C30 119.7(3) . .
C26 C27 C30 119.8(3) . .
C27 C28 C29 119.8(3) . .
C27 C28 H28 120.1 . .
C29 C28 H28 120.1 . .
C24 C29 C28 120.3(3) . .
C24 C29 H29 119.8 . .
C28 C29 H29 119.8 . .
N3 C30 C27 179.2(5) . .
F3 C31 F2 107.5(3) . .
F3 C31 F1 106.0(3) . .
F2 C31 F1 106.0(3) . .
F3 C31 S1 113.6(3) . .
F2 C31 S1 111.9(3) . .
F1 C31 S1 111.3(3) . .
C33 C32 C34 120.0(6) . 2_766
C33 C32 H32 120.0 . .
C34 C32 H32 120.0 2_766 .
C34 C33 C32 122.0(5) . .
C34 C33 H33 119.0 . .
C32 C33 H33 119.0 . .
C33 C34 C32 118.0(5) . 2_766
C33 C34 H34 121.0 . .
C32 C34 H34 121.0 2_766 .

loop_
_geom_bond_atom_site_label_1
_geom_bond_atom_site_label_2
_geom_bond_distance
_geom_bond_site_symmetry_2
Ag1 N2 2.277(3) .
Ag1 N3 2.285(3) 1_554
Ag1 N1 2.322(3) 2_575
Ag1 O4 2.566(3) .
N1 C1 1.305(4) .
N1 N2 1.400(4) .
N1 Ag1 2.322(3) 2_575
N2 C16 1.297(4) .
N3 C30 1.133(4) .
N3 Ag1 2.285(3) 1_556
N4 C13 1.131(5) .
O1 C16 1.352(4) .
O1 C1 1.361(4) .
O2 C7 1.367(4) .
O2 C8 1.433(4) .
O3 C22 1.360(4) .
O3 C23 1.434(4) .
O4 S1 1.435(3) .
O5 S1 1.425(3) .
O6 S1 1.428(3) .
S1 C31 1.820(4) .
C1 C2 1.461(4) .
C2 C3 1.393(5) .
C2 C7 1.394(5) .
C3 C4 1.372(5) .
C3 H3 0.9300 .
C4 C5 1.369(6) .
C4 H4 0.9300 .
C5 C6 1.371(5) .
C5 H5 0.9300 .
C6 C7 1.383(5) .
C6 H6 0.9300 .
C8 C9 1.494(5) .
C8 H8A 0.9700 .
C8 H8B 0.9700 .
C9 C10 1.385(5) .
C9 C15 1.387(5) .
C10 C11 1.379(5) .
C10 H10 0.9300 .
C11 C12 1.375(5) .
C11 H11 0.9300 .
C12 C14 1.396(5) .
C12 C13 1.442(5) .
C14 C15 1.366(5) .
C14 H14 0.9300 .
C15 H15 0.9300 .
C16 C17 1.451(5) .
C17 C18 1.397(4) .
C17 C22 1.411(5) .
C18 C19 1.359(5) .
C18 H18 0.9300 .
C19 C20 1.379(5) .
C19 H19 0.9300 .
C20 C21 1.375(5) .
C20 H20 0.9300 .
C21 C22 1.387(5) .
C21 H21 0.9300 .
C23 C24 1.507(5) .
C23 H23A 0.9700 .
C23 H23B 0.9700 .
C24 C29 1.373(5) .
C24 C25 1.391(5) .
C25 C26 1.378(5) .
C25 H25 0.9300 .
C26 C27 1.396(5) .
C26 H26 0.9300 .
C27 C28 1.384(5) .
C27 C30 1.444(5) .
C28 C29 1.393(5) .
C28 H28 0.9300 .
C29 H29 0.9300 .
C31 F3 1.312(4) .
C31 F2 1.323(4) .
C31 F1 1.326(4) .
C32 C33 1.360(6) .
C32 C34 1.373(5) 2_766
C32 H32 0.9300 .
C33 C34 1.356(6) .
C33 H33 0.9300 .
C34 C32 1.373(5) 2_766
C34 H34 0.9300 .

loop_
_geom_torsion_atom_site_label_1
_geom_torsion_atom_site_label_2
_geom_torsion_atom_site_label_3
_geom_torsion_atom_site_label_4
_geom_torsion
_geom_torsion_site_symmetry_1
_geom_torsion_site_symmetry_4
C1 N1 N2 C16 0.0(4) . .
Ag1 N1 N2 C16 147.0(2) 2_575 .
C1 N1 N2 Ag1 174.7(2) . .
Ag1 N1 N2 Ag1 -38.3(3) 2_575 .
N3 Ag1 N2 C16 17.1(4) 1_554 .
N1 Ag1 N2 C16 -151.6(3) 2_575 .
O4 Ag1 N2 C16 121.0(3) . .
N3 Ag1 N2 N1 -155.5(2) 1_554 .
N1 Ag1 N2 N1 35.9(3) 2_575 .
O4 Ag1 N2 N1 -51.6(2) . .
N2 Ag1 O4 S1 -173.77(18) . .
N3 Ag1 O4 S1 -44.2(2) 1_554 .
N1 Ag1 O4 S1 73.38(19) 2_575 .
Ag1 O4 S1 O5 49.4(2) . .
Ag1 O4 S1 O6 -88.4(2) . .
Ag1 O4 S1 C31 160.01(18) . .
N2 N1 C1 O1 0.2(4) . .
Ag1 N1 C1 O1 -145.1(2) 2_575 .
N2 N1 C1 C2 178.3(3) . .
Ag1 N1 C1 C2 33.0(5) 2_575 .
C16 O1 C1 N1 -0.3(4) . .
C16 O1 C1 C2 -178.7(3) . .
N1 C1 C2 C3 -155.5(4) . .
O1 C1 C2 C3 22.6(5) . .
N1 C1 C2 C7 25.3(6) . .
O1 C1 C2 C7 -156.7(3) . .
C7 C2 C3 C4 -1.3(6) . .
C1 C2 C3 C4 179.5(4) . .
C2 C3 C4 C5 1.5(6) . .
C3 C4 C5 C6 -0.6(7) . .
C4 C5 C6 C7 -0.5(7) . .
C8 O2 C7 C6 2.2(5) . .
C8 O2 C7 C2 -177.6(3) . .
C5 C6 C7 O2 -179.0(4) . .
C5 C6 C7 C2 0.7(6) . .
C3 C2 C7 O2 179.9(3) . .
C1 C2 C7 O2 -0.9(5) . .
C3 C2 C7 C6 0.1(5) . .
C1 C2 C7 C6 179.3(3) . .
C7 O2 C8 C9 170.4(3) . .
O2 C8 C9 C10 14.9(5) . .
O2 C8 C9 C15 -165.8(3) . .
C15 C9 C10 C11 0.5(5) . .
C8 C9 C10 C11 179.8(3) . .
C9 C10 C11 C12 -1.5(6) . .
C10 C11 C12 C14 1.0(6) . .
C10 C11 C12 C13 -177.5(3) . .
C11 C12 C13 N4 50(20) . .
C14 C12 C13 N4 -128(20) . .
C11 C12 C14 C15 0.4(6) . .
C13 C12 C14 C15 178.9(3) . .
C12 C14 C15 C9 -1.4(6) . .
C10 C9 C15 C14 0.9(6) . .
C8 C9 C15 C14 -178.4(3) . .
N1 N2 C16 O1 -0.1(4) . .
Ag1 N2 C16 O1 -173.1(2) . .
N1 N2 C16 C17 176.2(3) . .
Ag1 N2 C16 C17 3.2(6) . .
C1 O1 C16 N2 0.3(4) . .
C1 O1 C16 C17 -176.4(3) . .
N2 C16 C17 C18 -15.3(5) . .
O1 C16 C17 C18 160.7(3) . .
N2 C16 C17 C22 166.7(3) . .
O1 C16 C17 C22 -17.3(5) . .
C22 C17 C18 C19 0.2(5) . .
C16 C17 C18 C19 -177.9(3) . .
C17 C18 C19 C20 1.8(5) . .
C18 C19 C20 C21 -1.7(6) . .
C19 C20 C21 C22 -0.5(6) . .
C23 O3 C22 C21 7.1(5) . .
C23 O3 C22 C17 -172.9(3) . .
C20 C21 C22 O3 -177.6(3) . .
C20 C21 C22 C17 2.5(5) . .
C18 C17 C22 O3 177.7(3) . .
C16 C17 C22 O3 -4.3(5) . .
C18 C17 C22 C21 -2.3(5) . .
C16 C17 C22 C21 175.7(3) . .
C22 O3 C23 C24 172.7(3) . .
O3 C23 C24 C29 -26.8(5) . .
O3 C23 C24 C25 155.3(3) . .
C29 C24 C25 C26 0.6(5) . .
C23 C24 C25 C26 178.5(3) . .
C24 C25 C26 C27 1.0(5) . .
C25 C26 C27 C28 -0.8(5) . .
C25 C26 C27 C30 178.9(3) . .
C26 C27 C28 C29 -1.0(5) . .
C30 C27 C28 C29 179.4(3) . .
C25 C24 C29 C28 -2.4(5) . .
C23 C24 C29 C28 179.7(3) . .
C27 C28 C29 C24 2.6(5) . .
Ag1 N3 C30 C27 69(30) 1_556 .
C28 C27 C30 N3 -45(30) . .
C26 C27 C30 N3 136(30) . .
O5 S1 C31 F3 -179.8(3) . .
O6 S1 C31 F3 -58.6(3) . .
O4 S1 C31 F3 61.0(3) . .
O5 S1 C31 F2 -57.9(3) . .
O6 S1 C31 F2 63.4(3) . .
O4 S1 C31 F2 -177.1(3) . .
O5 S1 C31 F1 60.6(3) . .
O6 S1 C31 F1 -178.2(3) . .
O4 S1 C31 F1 -58.7(3) . .
C34 C32 C33 C34 -0.2(9) 2_766 .
C32 C33 C34 C32 0.2(9) . 2_766

loop_
_platon_squeeze_void_nr
_platon_squeeze_void_average_x
_platon_squeeze_void_average_y
_platon_squeeze_void_average_z
_platon_squeeze_void_volume
_platon_squeeze_void_count_electrons
1 0.500 0.500 0.073 358.7 91.5
